data_8105277
loop_
_publ_author_name
'Al-Qawasmeh, Raed A.'
'Al-Soud, Yaseen A.'
'Alhelal, Kafa A. S.'
'Khanfar, Monther A.'

_publ_section_title
;
 Crystal structure of
 3-(1-benzyl-2-ethyl-4-nitro-1H-imidazol-5-ylthio)-propanoic acid,
 C15H17N3O4S
;
_journal_issue 3
_journal_name_full 'Zeitschrift f\"ur Kristallographie - New Crystal Structures'
_journal_page_first 751
_journal_page_last 753
_journal_paper_doi 10.1515/ncrs-2020-0003
_journal_volume 235
_journal_year 2020
_chemical_formula_moiety 'C15 H17 N3 O4 S'
_chemical_formula_sum 'C15 H17 N3 O4 S'
_chemical_formula_weight 335.38
_chemical_melting_point 440
_chemical_name_systematic
;
3-(1-benzyl-2-ethyl-4-nitro-1<i>H</i>-imidazol-5-ylthio)-propanoic acid
;
_space_group_crystal_system monoclinic
_space_group_IT_number 14
_space_group_name_Hall '-P 2ybc'
_space_group_name_H-M_alt 'P 1 21/c 1'
_atom_sites_solution_hydrogens geom
_atom_sites_solution_primary dual
_cell_angle_alpha 90
_cell_angle_beta 79.704(5)
_cell_angle_gamma 90
_cell_formula_units_Z 4
_cell_length_a 8.7938(5)
_cell_length_b 10.3071(4)
_cell_length_c 18.0413(7)
_cell_measurement_reflns_used 3481
_cell_measurement_temperature 293(2)
_cell_measurement_theta_max 29.0610
_cell_measurement_theta_min 4.0630
_cell_volume 1608.91(13)
_computing_cell_refinement 'CrysAlis^Pro^, Ver. 1.171.38.46 [1]'
_computing_data_collection 'CrysAlis^Pro^, Ver. 1.171.38.46 [1]'
_computing_data_reduction 'CrysAlis^Pro^, Ver. 1.171.38.46 [1]'
_computing_molecular_graphics 'Olex2 [2]'
_computing_publication_material 'Olex2 [2]'
_computing_structure_refinement 'Olex2 [2], ShelXL [4]'
_computing_structure_solution 'Olex2 [2], ShelXT [3]'
_diffrn_ambient_temperature 293(2)
_diffrn_detector 'CCD plate'
_diffrn_detector_area_resol_mean 16.0534
_diffrn_detector_type Eos
_diffrn_measured_fraction_theta_full 0.998
_diffrn_measured_fraction_theta_max 0.869
_diffrn_measurement_details
;
List of Runs (angles in degrees, time in seconds):

  # Type    Start    End  Width  t~exp~   \w     \q     \k     \f   Frames
--------------------------------------------------------------------------
  1  \w    -15.00  54.00   1.00   20.00    --  -16.36  19.00 -93.00   69
  2  \w    -66.00   0.00   1.00   20.00    --  -16.36 -19.00  99.00   66
  3  \w     23.00  79.00   1.00   20.00    --   16.98-142.00  76.00   56
  4  \w    -20.00   7.00   1.00   20.00    --  -16.36 -99.00-120.00   27
  5  \w    -17.00  41.00   1.00   20.00    --  -16.36  57.00 120.00   58
  6  \w    -88.00 -59.00   1.00   20.00    --  -16.36 178.00-180.00   29
  7  \w     -5.00  70.00   1.00   20.00    --   16.98  77.00 -30.00   75
;
_diffrn_measurement_device 'four-circle diffractometer'
_diffrn_measurement_device_type 'Xcalibur, Eos'
_diffrn_measurement_method '\w scans'
_diffrn_orient_matrix_type 'CrysAlisPro convention (1999,Acta A55,543-557)'
_diffrn_orient_matrix_UB_11 0.0790304000
_diffrn_orient_matrix_UB_12 -0.0176538000
_diffrn_orient_matrix_UB_13 -0.0052952000
_diffrn_orient_matrix_UB_21 -0.0027845000
_diffrn_orient_matrix_UB_22 0.0018590000
_diffrn_orient_matrix_UB_23 0.0395544000
_diffrn_orient_matrix_UB_31 -0.0211593000
_diffrn_orient_matrix_UB_32 -0.0665287000
_diffrn_orient_matrix_UB_33 0.0025323000
_diffrn_radiation_monochromator graphite
_diffrn_radiation_probe x-ray
_diffrn_radiation_type 'Mo K\a'
_diffrn_radiation_wavelength 0.71073
_diffrn_reflns_av_R_equivalents 0.0237
_diffrn_reflns_av_unetI/netI 0.0252
_diffrn_reflns_Laue_measured_fraction_full 0.998
_diffrn_reflns_Laue_measured_fraction_max 0.869
_diffrn_reflns_limit_h_max 11
_diffrn_reflns_limit_h_min -10
_diffrn_reflns_limit_k_max 14
_diffrn_reflns_limit_k_min -12
_diffrn_reflns_limit_l_max 24
_diffrn_reflns_limit_l_min -22
_diffrn_reflns_number 13496
_diffrn_reflns_point_group_measured_fraction_full 0.998
_diffrn_reflns_point_group_measured_fraction_max 0.869
_diffrn_reflns_theta_full 25.242
_diffrn_reflns_theta_max 29.438
_diffrn_reflns_theta_min 3.029
_diffrn_source 'fine-focus sealed X-ray tube'
_diffrn_source_type 'Enhance (Mo) X-ray Source'
_exptl_absorpt_coefficient_mu 0.225
_exptl_absorpt_correction_T_max 1.00000
_exptl_absorpt_correction_T_min 0.84495
_exptl_absorpt_correction_type multi-scan
_exptl_absorpt_process_details
;
CrysAlisPro 1.171.38.46 [1]
Empirical absorption correction using spherical harmonics,
 implemented in SCALE3 ABSPACK scaling algorithm.
;
_exptl_crystal_colour yellow
_exptl_crystal_density_diffrn 1.385
_exptl_crystal_description needle
_exptl_crystal_F_000 704
_exptl_crystal_size_max 0.2
_exptl_crystal_size_mid 0.08
_exptl_crystal_size_min 0.04
_refine_diff_density_max 0.561
_refine_diff_density_min -0.299
_refine_diff_density_rms 0.055
_refine_ls_extinction_coef .
_refine_ls_extinction_method none
_refine_ls_goodness_of_fit_ref 1.031
_refine_ls_hydrogen_treatment constr
_refine_ls_matrix_type full
_refine_ls_number_parameters 210
_refine_ls_number_reflns 3872
_refine_ls_number_restraints 0
_refine_ls_restrained_S_all 1.031
_refine_ls_R_factor_all 0.0726
_refine_ls_R_factor_gt 0.0535
_refine_ls_shift/su_max 0.000
_refine_ls_shift/su_mean 0.000
_refine_ls_structure_factor_coef Fsqd
_refine_ls_weighting_details 'w=1/[\s^2^(Fo^2^)+(0.0610P)^2^+0.9860P] where P=(Fo^2^+2Fc^2^)/3'
_refine_ls_weighting_scheme calc
_refine_ls_wR_factor_gt 0.1307
_refine_ls_wR_factor_ref 0.1447
_reflns_Friedel_coverage 0.000
_reflns_number_gt 2949
_reflns_number_total 3872
_reflns_threshold_expression 'I > 2\s(I)'
_cod_data_source_file suppl_ncrs-2020-0003_suppl.cif
_cod_data_source_block exp_2513
_cod_database_code 8105277
_shelx_space_group_comment
;
The symmetry employed for this shelxl refinement is uniquely defined
by the following loop, which should always be used as a source of
symmetry information in preference to the above space-group names.
They are only intended as comments.
;
_olex2_refinement_description
;
1. Fixed Uiso
 At 1.2 times of:
  All C(H) groups, All C(H,H) groups
 At 1.5 times of:
  All C(H,H,H) groups, All O(H) groups
2.a Secondary CH2 refined with riding coordinates:
 C15(H15a,H15b), C16(H16a,H16b), C13(H13a,H13b), C6(H6a,H6b)
2.b Aromatic/amide H refined with riding coordinates:
 C12(H12), C11(H11), C8(H8), C10(H10), C9(H9)
2.c Idealised Me refined as rotating group:
 C14(H14a,H14b,H14c)
2.d Idealised tetrahedral OH refined as rotating group:
 O4(H4)
;

loop_
_space_group_symop_operation_xyz
'x, y, z'
'-x, y+1/2, -z+1/2'
'-x, -y, -z'
'x, -y-1/2, z-1/2'

loop_
_atom_site_label
_atom_site_type_symbol
_atom_site_fract_x
_atom_site_fract_y
_atom_site_fract_z
_atom_site_U_iso_or_equiv
_atom_site_adp_type
_atom_site_occupancy
_atom_site_site_symmetry_order
_atom_site_calc_flag
_atom_site_refinement_flags_posn
_atom_site_refinement_flags_adp
_atom_site_refinement_flags_occupancy
_atom_site_disorder_assembly
_atom_site_disorder_group
C2 C 0.3431(2) 0.5935(2) 0.12722(11) 0.0415(5) Uani 1 1 d . . . . .
C4 C 0.5704(2) 0.57847(18) 0.14962(10) 0.0347(4) Uani 1 1 d . . . . .
C5 C 0.4858(2) 0.49883(17) 0.20211(10) 0.0346(4) Uani 1 1 d . . . . .
C6 C 0.1992(3) 0.4443(3) 0.22675(14) 0.0572(6) Uani 1 1 d . . . . .
H6A H 0.2280 0.3607 0.2446 0.069 Uiso 1 1 calc R . . . .
H6B H 0.1286 0.4289 0.1920 0.069 Uiso 1 1 calc R . . . .
C7 C 0.1166(3) 0.5209(2) 0.29258(12) 0.0436(5) Uani 1 1 d . . . . .
C8 C 0.0151(3) 0.4556(3) 0.34764(14) 0.0591(7) Uani 1 1 d . . . . .
H8 H -0.0016 0.3671 0.3430 0.071 Uiso 1 1 calc R . . . .
C9 C -0.0615(3) 0.5232(4) 0.40970(17) 0.0784(9) Uani 1 1 d . . . . .
H9 H -0.1304 0.4795 0.4464 0.094 Uiso 1 1 calc R . . . .
C10 C -0.0372(3) 0.6529(4) 0.41781(17) 0.0754(9) Uani 1 1 d . . . . .
H10 H -0.0886 0.6969 0.4599 0.090 Uiso 1 1 calc R . . . .
C11 C 0.0630(3) 0.7177(3) 0.36372(16) 0.0633(7) Uani 1 1 d . . . . .
H11 H 0.0803 0.8059 0.3692 0.076 Uiso 1 1 calc R . . . .
C12 C 0.1386(3) 0.6525(2) 0.30091(13) 0.0535(6) Uani 1 1 d . . . . .
H12 H 0.2049 0.6976 0.2638 0.064 Uiso 1 1 calc R . . . .
C13 C 0.2072(3) 0.6336(3) 0.09344(15) 0.0556(6) Uani 1 1 d . . . . .
H13A H 0.1136 0.6226 0.1305 0.067 Uiso 1 1 calc R . . . .
H13B H 0.2167 0.7249 0.0803 0.067 Uiso 1 1 calc R . . . .
C14 C 0.1942(4) 0.5568(4) 0.02478(17) 0.0802(9) Uani 1 1 d . . . . .
H14A H 0.2882 0.5647 -0.0113 0.120 Uiso 1 1 calc GR . . . .
H14B H 0.1093 0.5890 0.0032 0.120 Uiso 1 1 calc GR . . . .
H14C H 0.1766 0.4672 0.0382 0.120 Uiso 1 1 calc GR . . . .
C15 C 0.4653(3) 0.4775(2) 0.35832(10) 0.0454(5) Uani 1 1 d . . . . .
H15A H 0.3552 0.4926 0.3626 0.055 Uiso 1 1 calc R . . . .
H15B H 0.4801 0.4213 0.3996 0.055 Uiso 1 1 calc R . . . .
C16 C 0.5440(3) 0.6050(2) 0.36621(11) 0.0457(5) Uani 1 1 d . . . . .
H16A H 0.5199 0.6653 0.3287 0.055 Uiso 1 1 calc R . . . .
H16B H 0.6550 0.5922 0.3572 0.055 Uiso 1 1 calc R . . . .
C17 C 0.4931(3) 0.6619(2) 0.44351(11) 0.0396(4) Uani 1 1 d . . . . .
N1 N 0.3383(2) 0.50834(17) 0.18600(9) 0.0410(4) Uani 1 1 d . . . . .
N3 N 0.4842(2) 0.63536(17) 0.10350(9) 0.0393(4) Uani 1 1 d . . . . .
N4 N 0.7315(2) 0.61092(19) 0.14151(11) 0.0493(5) Uani 1 1 d . . . . .
O1 O 0.7821(2) 0.6940(2) 0.09657(12) 0.0772(6) Uani 1 1 d . . . . .
O2 O 0.8101(3) 0.5537(3) 0.18006(15) 0.1054(9) Uani 1 1 d . . . . .
O3 O 0.3872(2) 0.62118(17) 0.48889(9) 0.0614(5) Uani 1 1 d . . . . .
O4 O 0.5777(2) 0.76200(18) 0.45648(9) 0.0647(5) Uani 1 1 d . . . . .
H4 H 0.5482 0.7882 0.4996 0.097 Uiso 1 1 calc GR . . . .
S1 S 0.53533(9) 0.39477(5) 0.26997(3) 0.0542(2) Uani 1 1 d . . . . .

loop_
_atom_site_aniso_label
_atom_site_aniso_U_11
_atom_site_aniso_U_22
_atom_site_aniso_U_33
_atom_site_aniso_U_23
_atom_site_aniso_U_13
_atom_site_aniso_U_12
S1 0.0996(5) 0.0340(3) 0.0309(3) -0.00183(19) -0.0167(3) 0.0145(3)
O4 0.0692(12) 0.0715(12) 0.0464(9) -0.0244(8) 0.0090(8) -0.0234(9)
O3 0.0674(12) 0.0678(11) 0.0418(9) -0.0117(8) 0.0096(8) -0.0161(9)
N3 0.0371(9) 0.0494(10) 0.0296(8) 0.0074(7) -0.0013(7) 0.0047(7)
N1 0.0424(10) 0.0492(10) 0.0289(8) 0.0001(7) 0.0006(7) -0.0089(8)
N4 0.0418(11) 0.0573(12) 0.0479(10) -0.0031(9) -0.0054(9) -0.0054(9)
O1 0.0571(12) 0.0849(14) 0.0859(14) 0.0212(11) -0.0032(10) -0.0244(10)
C4 0.0364(10) 0.0381(10) 0.0291(9) -0.0016(7) -0.0049(8) 0.0011(8)
C5 0.0480(12) 0.0327(9) 0.0234(8) -0.0021(7) -0.0073(8) -0.0001(8)
C17 0.0469(12) 0.0407(10) 0.0314(9) -0.0032(8) -0.0074(9) 0.0014(9)
O2 0.0518(13) 0.153(2) 0.121(2) 0.0552(18) -0.0410(13) -0.0125(14)
C2 0.0393(11) 0.0549(12) 0.0288(9) 0.0001(8) -0.0022(8) 0.0017(9)
C15 0.0701(15) 0.0418(11) 0.0249(9) 0.0021(8) -0.0098(9) -0.0001(10)
C7 0.0364(11) 0.0556(13) 0.0366(10) 0.0081(9) -0.0008(8) -0.0066(9)
C16 0.0596(14) 0.0465(12) 0.0296(9) -0.0057(8) -0.0042(9) -0.0031(10)
C12 0.0577(15) 0.0547(13) 0.0456(12) 0.0081(10) -0.0021(11) -0.0067(11)
C11 0.0610(17) 0.0652(16) 0.0634(16) -0.0062(13) -0.0102(13) 0.0131(13)
C13 0.0417(13) 0.0691(16) 0.0558(14) -0.0006(11) -0.0082(11) 0.0047(11)
C6 0.0567(15) 0.0579(14) 0.0508(13) -0.0060(11) 0.0065(11) -0.0235(11)
C8 0.0465(14) 0.0676(16) 0.0583(14) 0.0157(12) 0.0036(11) -0.0135(11)
C10 0.0540(17) 0.105(3) 0.0609(17) -0.0097(16) 0.0065(13) 0.0172(16)
C9 0.0519(17) 0.111(3) 0.0605(17) 0.0165(17) 0.0206(13) -0.0067(16)
C14 0.0650(19) 0.115(3) 0.0690(18) -0.0115(18) -0.0342(16) -0.0014(18)

loop_
_atom_type_symbol
_atom_type_description
_atom_type_scat_dispersion_real
_atom_type_scat_dispersion_imag
_atom_type_scat_source
C C 0.0033 0.0016 'International Tables Vol C Tables 4.2.6.8 and 6.1.1.4'
H H 0.0000 0.0000 'International Tables Vol C Tables 4.2.6.8 and 6.1.1.4'
N N 0.0061 0.0033 'International Tables Vol C Tables 4.2.6.8 and 6.1.1.4'
O O 0.0106 0.0060 'International Tables Vol C Tables 4.2.6.8 and 6.1.1.4'
S S 0.1246 0.1234 'International Tables Vol C Tables 4.2.6.8 and 6.1.1.4'

loop_
_geom_angle_atom_site_label_1
_geom_angle_atom_site_label_2
_geom_angle_atom_site_label_3
_geom_angle
_geom_angle_site_symmetry_1
_geom_angle_site_symmetry_3
C5 S1 C15 103.87(9) . .
C17 O4 H4 109.5 . .
C2 N3 C4 104.94(17) . .
C5 N1 C6 126.35(19) . .
C2 N1 C5 107.93(16) . .
C2 N1 C6 125.7(2) . .
O1 N4 C4 118.1(2) . .
O1 N4 O2 123.3(2) . .
O2 N4 C4 118.6(2) . .
N3 C4 N4 119.07(18) . .
N3 C4 C5 112.97(18) . .
C5 C4 N4 127.88(19) . .
N1 C5 S1 123.64(15) . .
C4 C5 S1 133.06(17) . .
C4 C5 N1 103.09(16) . .
O4 C17 C16 112.71(18) . .
O3 C17 O4 123.11(19) . .
O3 C17 C16 124.2(2) . .
N3 C2 N1 111.04(18) . .
N3 C2 C13 123.74(19) . .
N1 C2 C13 125.2(2) . .
S1 C15 H15A 108.8 . .
S1 C15 H15B 108.8 . .
H15A C15 H15B 107.7 . .
C16 C15 S1 113.85(15) . .
C16 C15 H15A 108.8 . .
C16 C15 H15B 108.8 . .
C12 C7 C6 123.04(19) . .
C12 C7 C8 118.9(2) . .
C8 C7 C6 118.1(2) . .
C17 C16 H16A 109.4 . .
C17 C16 H16B 109.4 . .
C15 C16 C17 111.26(18) . .
C15 C16 H16A 109.4 . .
C15 C16 H16B 109.4 . .
H16A C16 H16B 108.0 . .
C7 C12 H12 119.6 . .
C11 C12 C7 120.7(2) . .
C11 C12 H12 119.6 . .
C12 C11 H11 119.9 . .
C10 C11 C12 120.1(3) . .
C10 C11 H11 119.9 . .
C2 C13 H13A 109.2 . .
C2 C13 H13B 109.2 . .
H13A C13 H13B 107.9 . .
C14 C13 C2 112.2(2) . .
C14 C13 H13A 109.2 . .
C14 C13 H13B 109.2 . .
N1 C6 C7 113.70(18) . .
N1 C6 H6A 108.8 . .
N1 C6 H6B 108.8 . .
C7 C6 H6A 108.8 . .
C7 C6 H6B 108.8 . .
H6A C6 H6B 107.7 . .
C7 C8 H8 120.2 . .
C7 C8 C9 119.5(3) . .
C9 C8 H8 120.2 . .
C11 C10 H10 120.2 . .
C9 C10 C11 119.7(3) . .
C9 C10 H10 120.2 . .
C8 C9 H9 119.5 . .
C10 C9 C8 121.0(3) . .
C10 C9 H9 119.5 . .
C13 C14 H14A 109.5 . .
C13 C14 H14B 109.5 . .
C13 C14 H14C 109.5 . .
H14A C14 H14B 109.5 . .
H14A C14 H14C 109.5 . .
H14B C14 H14C 109.5 . .

loop_
_geom_bond_atom_site_label_1
_geom_bond_atom_site_label_2
_geom_bond_distance
_geom_bond_site_symmetry_2
S1 C5 1.7407(19) .
S1 C15 1.816(2) .
O4 H4 0.8200 .
O4 C17 1.317(3) .
O3 C17 1.200(3) .
N3 C4 1.355(3) .
N3 C2 1.311(3) .
N1 C5 1.382(3) .
N1 C2 1.372(3) .
N1 C6 1.467(3) .
N4 O1 1.208(3) .
N4 C4 1.438(3) .
N4 O2 1.217(3) .
C4 C5 1.368(3) .
C17 C16 1.505(3) .
C2 C13 1.493(3) .
C15 H15A 0.9700 .
C15 H15B 0.9700 .
C15 C16 1.503(3) .
C7 C12 1.381(3) .
C7 C6 1.501(3) .
C7 C8 1.385(3) .
C16 H16A 0.9700 .
C16 H16B 0.9700 .
C12 H12 0.9300 .
C12 C11 1.381(3) .
C11 H11 0.9300 .
C11 C10 1.367(4) .
C13 H13A 0.9700 .
C13 H13B 0.9700 .
C13 C14 1.492(4) .
C6 H6A 0.9700 .
C6 H6B 0.9700 .
C8 H8 0.9300 .
C8 C9 1.387(4) .
C10 H10 0.9300 .
C10 C9 1.365(5) .
C9 H9 0.9300 .
C14 H14A 0.9600 .
C14 H14B 0.9600 .
C14 H14C 0.9600 .
